data_1504842
loop_
_publ_author_name
'Ruiz-G\'omez, Gloria'
'Francesch, Andr\'es'
'Iglesias, Mar\'ia Jos\'e'
'L\'opez-Ortiz, Fernando'
'Cuevas, Carmen'
'Serrano-Ruiz, Manuel'

_publ_section_title
;
 Dearomatizing anionic cyclization of phosphonamides. A route to
 phosphonic acid derivatives with antitumor properties.
;
_journal_issue 18
_journal_name_full 'Organic letters'
_journal_page_first 3981
_journal_page_last 3984
_journal_paper_doi 10.1021/ol801463g
_journal_volume 10
_journal_year 2008
_chemical_formula_sum 'C26 H27 N2 O P'
_chemical_formula_weight 414.47
_chemical_name_systematic
; 
 ? 
;
_space_group_IT_number 14
_symmetry_cell_setting monoclinic
_symmetry_space_group_name_Hall '-P 2ybc'
_symmetry_space_group_name_H-M 'P 1 21/c 1'
_atom_sites_solution_hydrogens geom
_atom_sites_solution_primary direct
_atom_sites_solution_secondary difmap
_audit_creation_method SHELXL-97
_cell_angle_alpha 90.00
_cell_angle_beta 93.033(2)
_cell_angle_gamma 90.00
_cell_formula_units_Z 4
_cell_length_a 16.5336(13)
_cell_length_b 6.9286(5)
_cell_length_c 18.8474(14)
_cell_measurement_reflns_used 383
_cell_measurement_temperature 150(2)
_cell_measurement_theta_max 34.909
_cell_measurement_theta_min 4.868
_cell_volume 2156.0(3)
_computing_cell_refinement 'Bruker APEX'
_computing_data_collection 'Bruker APEX'
_computing_data_reduction 'Bruker SHELXTL'
_computing_molecular_graphics 'Bruker SHELXTL'
_computing_publication_material 'Bruker SHELXTL'
_computing_structure_refinement 'SHELXL-97 (Sheldrick, 1997)'
_computing_structure_solution 'SHELXS-97 (Sheldrick, 1990)'
_diffrn_ambient_temperature 150(2)
_diffrn_measured_fraction_theta_full 0.999
_diffrn_measured_fraction_theta_max 0.999
_diffrn_measurement_device_type 'CCD area detector'
_diffrn_measurement_method 'phi and omega scans'
_diffrn_radiation_monochromator graphite
_diffrn_radiation_source 'fine-focus sealed tube'
_diffrn_radiation_type MoK\a
_diffrn_radiation_wavelength 0.71069
_diffrn_reflns_av_R_equivalents 0.0543
_diffrn_reflns_av_sigmaI/netI 0.0805
_diffrn_reflns_limit_h_max 18
_diffrn_reflns_limit_h_min -17
_diffrn_reflns_limit_k_max 7
_diffrn_reflns_limit_k_min -7
_diffrn_reflns_limit_l_max 20
_diffrn_reflns_limit_l_min -15
_diffrn_reflns_number 9066
_diffrn_reflns_theta_full 23.26
_diffrn_reflns_theta_max 23.26
_diffrn_reflns_theta_min 1.23
_exptl_absorpt_coefficient_mu 0.148
_exptl_absorpt_correction_type none
_exptl_crystal_colour colorless
_exptl_crystal_density_diffrn 1.277
_exptl_crystal_density_method 'not measured'
_exptl_crystal_description Prismatic
_exptl_crystal_F_000 880
_exptl_crystal_size_max 0.210
_exptl_crystal_size_mid 0.110
_exptl_crystal_size_min 0.085
_refine_diff_density_max 0.287
_refine_diff_density_min -0.268
_refine_diff_density_rms 0.040
_refine_ls_extinction_method none
_refine_ls_goodness_of_fit_ref 0.895
_refine_ls_hydrogen_treatment constr
_refine_ls_matrix_type full
_refine_ls_number_parameters 273
_refine_ls_number_reflns 3094
_refine_ls_number_restraints 0
_refine_ls_restrained_S_all 0.895
_refine_ls_R_factor_all 0.0628
_refine_ls_R_factor_gt 0.0409
_refine_ls_shift/su_max 0.000
_refine_ls_shift/su_mean 0.000
_refine_ls_structure_factor_coef Fsqd
_refine_ls_weighting_details 'calc w=1/[\s^2^(Fo^2^)+(0.0184P)^2^+0.0000P] where P=(Fo^2^+2Fc^2^)/3'
_refine_ls_weighting_scheme calc
_refine_ls_wR_factor_gt 0.0713
_refine_ls_wR_factor_ref 0.0763
_reflns_number_gt 2194
_reflns_number_total 3094
_reflns_threshold_expression >2sigma(I)
_cod_data_source_file ol801463g_si_005.cif
_cod_data_source_block c:\sir97\fernando\685_2\r685_2m
_cod_depositor_comments
;
The following automatic conversions were performed:

'_symmetry_cell_setting' value 'Monoclinic' changed to 'monoclinic'
according to /home/saulius/struct/CIF-dictionaries/cif_core.dic
dictionary named 'cif_core.dic' version 2.4.1 from 2010-06-29.

Automatic conversion script
Id: cif_fix_values 1715 2011-07-08 13:25:40Z adriana 
;
_cod_original_sg_symbol_H-M P2(1)/c
_cod_database_code 1504842

loop_
_symmetry_equiv_pos_as_xyz
'x, y, z'
'-x, y+1/2, -z+1/2'
'-x, -y, -z'
'x, -y-1/2, z-1/2'

loop_
_atom_site_label
_atom_site_type_symbol
_atom_site_fract_x
_atom_site_fract_y
_atom_site_fract_z
_atom_site_U_iso_or_equiv
_atom_site_adp_type
_atom_site_occupancy
_atom_site_symmetry_multiplicity
_atom_site_calc_flag
_atom_site_refinement_flags
P1 P 0.72504(4) 0.15138(10) 0.49514(4) 0.02280(19) Uani 1 1 d .
O1 O 0.73189(9) 0.3380(2) 0.53368(9) 0.0291(5) Uani 1 1 d .
N1 N 0.68036(10) -0.0318(3) 0.53263(10) 0.0226(5) Uani 1 1 d .
N2 N 0.67401(11) 0.1877(3) 0.41903(10) 0.0245(5) Uani 1 1 d .
C1 C 0.76332(14) -0.1940(4) 0.62950(13) 0.0236(6) Uani 1 1 d .
C2 C 0.78147(14) -0.3661(4) 0.66529(14) 0.0329(7) Uani 1 1 d .
H2 H 0.7733 -0.4859 0.6414 0.040 Uiso 1 1 calc R
C3 C 0.81138(15) -0.3636(4) 0.73554(15) 0.0375(7) Uani 1 1 d .
H3 H 0.8240 -0.4815 0.7593 0.045 Uiso 1 1 calc R
C4 C 0.82284(14) -0.1906(4) 0.77099(15) 0.0346(7) Uani 1 1 d .
H4 H 0.8429 -0.1890 0.8192 0.042 Uiso 1 1 calc R
C5 C 0.80482(14) -0.0197(4) 0.73571(14) 0.0313(7) Uani 1 1 d .
H5 H 0.8132 0.0999 0.7596 0.038 Uiso 1 1 calc R
C6 C 0.77484(13) -0.0217(4) 0.66608(13) 0.0258(7) Uani 1 1 d .
H6 H 0.7619 0.0967 0.6428 0.031 Uiso 1 1 calc R
C7 C 0.59834(14) 0.4651(3) 0.36097(14) 0.0251(6) Uani 1 1 d .
C8 C 0.53224(14) 0.4501(4) 0.40257(14) 0.0314(7) Uani 1 1 d .
H8 H 0.5369 0.3782 0.4455 0.038 Uiso 1 1 calc R
C9 C 0.45917(15) 0.5385(4) 0.38253(15) 0.0352(7) Uani 1 1 d .
H9 H 0.4142 0.5267 0.4115 0.042 Uiso 1 1 calc R
C10 C 0.45220(15) 0.6438(4) 0.32015(15) 0.0365(8) Uani 1 1 d .
H10 H 0.4020 0.7022 0.3056 0.044 Uiso 1 1 calc R
C11 C 0.51830(15) 0.6637(4) 0.27913(14) 0.0326(7) Uani 1 1 d .
H11 H 0.5142 0.7398 0.2372 0.039 Uiso 1 1 calc R
C12 C 0.59052(14) 0.5733(3) 0.29876(14) 0.0255(7) Uani 1 1 d .
H12 H 0.6353 0.5852 0.2695 0.031 Uiso 1 1 calc R
C13 C 0.82044(13) 0.0229(3) 0.49118(13) 0.0244(6) Uani 1 1 d .
H13 H 0.8503 0.0539 0.5373 0.029 Uiso 1 1 calc R
C14 C 0.88099(13) 0.0585(4) 0.43605(13) 0.0231(6) Uani 1 1 d .
C15 C 0.88742(14) 0.2316(4) 0.39895(13) 0.0281(7) Uani 1 1 d .
H15 H 0.8499 0.3326 0.4061 0.034 Uiso 1 1 calc R
C16 C 0.94761(14) 0.2577(4) 0.35198(14) 0.0330(7) Uani 1 1 d .
H16 H 0.9514 0.3767 0.3273 0.040 Uiso 1 1 calc R
C17 C 1.00225(15) 0.1123(4) 0.34055(15) 0.0378(8) Uani 1 1 d .
H17 H 1.0429 0.1298 0.3074 0.045 Uiso 1 1 calc R
C18 C 0.99763(14) -0.0597(4) 0.37766(14) 0.0343(7) Uani 1 1 d .
H18 H 1.0358 -0.1591 0.3702 0.041 Uiso 1 1 calc R
C19 C 0.93787(14) -0.0887(4) 0.42569(14) 0.0257(7) Uani 1 1 d .
C20 C 0.93519(15) -0.2655(4) 0.46822(14) 0.0328(7) Uani 1 1 d .
H20 H 0.9809 -0.3487 0.4703 0.039 Uiso 1 1 calc R
C21 C 0.87089(14) -0.3135(4) 0.50402(14) 0.0281(7) Uani 1 1 d .
H21 H 0.8715 -0.4257 0.5330 0.034 Uiso 1 1 calc R
C22 C 0.79801(13) -0.1875(3) 0.49766(13) 0.0261(7) Uani 1 1 d .
H22 H 0.7701 -0.2222 0.4510 0.031 Uiso 1 1 calc R
C23 C 0.73195(14) -0.1981(3) 0.55220(13) 0.0250(6) Uani 1 1 d .
H23 H 0.6999 -0.3190 0.5437 0.030 Uiso 1 1 calc R
C24 C 0.59862(13) -0.0278(4) 0.55696(14) 0.0362(8) Uani 1 1 d .
H24A H 0.5671 -0.1332 0.5346 0.054 Uiso 1 1 calc R
H24B H 0.5732 0.0960 0.5441 0.054 Uiso 1 1 calc R
H24C H 0.6004 -0.0434 0.6087 0.054 Uiso 1 1 calc R
C25 C 0.64527(15) 0.0294(4) 0.37240(14) 0.0381(8) Uani 1 1 d .
H25A H 0.5925 0.0636 0.3497 0.057 Uiso 1 1 calc R
H25B H 0.6399 -0.0884 0.4006 0.057 Uiso 1 1 calc R
H25C H 0.6842 0.0074 0.3358 0.057 Uiso 1 1 calc R
C26 C 0.67902(14) 0.3749(4) 0.38253(14) 0.0341(7) Uani 1 1 d .
H26A H 0.7100 0.3571 0.3394 0.041 Uiso 1 1 calc R
H26B H 0.7098 0.4657 0.4142 0.041 Uiso 1 1 calc R

loop_
_atom_site_aniso_label
_atom_site_aniso_U_11
_atom_site_aniso_U_22
_atom_site_aniso_U_33
_atom_site_aniso_U_23
_atom_site_aniso_U_13
_atom_site_aniso_U_12
P1 0.0232(4) 0.0201(4) 0.0248(4) -0.0001(3) -0.0015(3) -0.0004(3)
O1 0.0338(10) 0.0185(10) 0.0345(12) -0.0045(9) -0.0038(9) -0.0011(8)
N1 0.0200(11) 0.0191(13) 0.0284(14) 0.0029(10) -0.0006(10) 0.0009(10)
N2 0.0293(12) 0.0202(13) 0.0231(13) 0.0016(11) -0.0070(11) -0.0003(10)
C1 0.0211(14) 0.0264(17) 0.0232(16) 0.0028(14) 0.0004(13) -0.0021(12)
C2 0.0364(17) 0.0279(18) 0.0339(19) 0.0036(14) -0.0024(15) -0.0003(14)
C3 0.0383(17) 0.039(2) 0.0343(19) 0.0124(16) -0.0030(15) 0.0026(15)
C4 0.0295(16) 0.050(2) 0.0236(17) 0.0015(16) -0.0012(14) 0.0011(15)
C5 0.0266(15) 0.0375(19) 0.0298(18) -0.0052(15) 0.0018(14) 0.0017(13)
C6 0.0249(15) 0.0287(18) 0.0238(17) 0.0029(14) 0.0020(13) 0.0012(13)
C7 0.0238(15) 0.0227(16) 0.0283(17) 0.0012(13) -0.0046(13) -0.0030(12)
C8 0.0341(16) 0.0289(17) 0.0308(18) 0.0059(13) -0.0031(14) -0.0001(13)
C9 0.0297(16) 0.0337(18) 0.043(2) -0.0001(15) 0.0060(15) 0.0005(14)
C10 0.0323(17) 0.0283(18) 0.048(2) 0.0018(16) -0.0067(16) 0.0072(14)
C11 0.0395(17) 0.0230(17) 0.0339(18) 0.0024(14) -0.0100(15) 0.0005(14)
C12 0.0247(15) 0.0218(16) 0.0297(17) -0.0019(13) -0.0006(13) -0.0035(12)
C13 0.0237(14) 0.0216(16) 0.0271(16) 0.0008(13) -0.0048(13) 0.0004(12)
C14 0.0201(14) 0.0280(17) 0.0204(16) -0.0025(13) -0.0059(12) -0.0011(12)
C15 0.0204(14) 0.0303(17) 0.0332(18) 0.0026(14) -0.0032(14) 0.0021(12)
C16 0.0253(15) 0.0368(18) 0.0364(19) 0.0095(14) -0.0026(15) -0.0046(14)
C17 0.0269(16) 0.052(2) 0.0350(19) 0.0032(16) 0.0044(14) -0.0012(15)
C18 0.0233(15) 0.0391(19) 0.040(2) -0.0047(15) -0.0022(15) 0.0036(13)
C19 0.0204(14) 0.0280(17) 0.0279(17) -0.0044(13) -0.0069(13) 0.0014(12)
C20 0.0283(16) 0.0281(18) 0.041(2) -0.0045(14) -0.0049(15) 0.0063(13)
C21 0.0314(16) 0.0222(17) 0.0303(18) -0.0008(13) -0.0036(14) 0.0048(13)
C22 0.0299(15) 0.0231(17) 0.0250(17) -0.0009(13) -0.0019(13) 0.0015(12)
C23 0.0269(14) 0.0177(16) 0.0300(17) 0.0004(13) -0.0017(13) -0.0017(12)
C24 0.0285(15) 0.0322(18) 0.048(2) 0.0105(15) 0.0002(15) 0.0024(13)
C25 0.0436(17) 0.0357(19) 0.0336(18) -0.0025(15) -0.0116(15) 0.0060(14)
C26 0.0300(15) 0.0333(18) 0.0388(19) 0.0126(14) 0.0006(14) -0.0027(13)

loop_
_atom_type_symbol
_atom_type_description
_atom_type_scat_dispersion_real
_atom_type_scat_dispersion_imag
_atom_type_scat_source
C C 0.0033 0.0016 'International Tables Vol C Tables 4.2.6.8 and 6.1.1.4'
H H 0.0000 0.0000 'International Tables Vol C Tables 4.2.6.8 and 6.1.1.4'
N N 0.0061 0.0033 'International Tables Vol C Tables 4.2.6.8 and 6.1.1.4'
O O 0.0106 0.0060 'International Tables Vol C Tables 4.2.6.8 and 6.1.1.4'
P P 0.1023 0.0942 'International Tables Vol C Tables 4.2.6.8 and 6.1.1.4'

loop_
_geom_angle_atom_site_label_1
_geom_angle_atom_site_label_2
_geom_angle_atom_site_label_3
_geom_angle
O1 P1 N2 108.43(10)
O1 P1 N1 119.05(10)
N2 P1 N1 105.73(10)
O1 P1 C13 113.77(10)
N2 P1 C13 116.47(11)
N1 P1 C13 92.88(10)
C24 N1 C23 118.29(19)
C24 N1 P1 124.60(16)
C23 N1 P1 116.40(14)
C25 N2 C26 113.7(2)
C25 N2 P1 122.88(17)
C26 N2 P1 120.21(16)
C6 C1 C2 118.4(2)
C6 C1 C23 121.5(2)
C2 C1 C23 120.1(2)
C3 C2 C1 120.5(3)
C3 C2 H2 119.8
C1 C2 H2 119.8
C4 C3 C2 120.3(3)
C4 C3 H3 119.8
C2 C3 H3 119.8
C3 C4 C5 119.4(3)
C3 C4 H4 120.3
C5 C4 H4 120.3
C6 C5 C4 120.4(3)
C6 C5 H5 119.8
C4 C5 H5 119.8
C5 C6 C1 121.0(2)
C5 C6 H6 119.5
C1 C6 H6 119.5
C8 C7 C12 118.5(2)
C8 C7 C26 122.0(2)
C12 C7 C26 119.4(2)
C7 C8 C9 121.0(2)
C7 C8 H8 119.5
C9 C8 H8 119.5
C10 C9 C8 119.7(3)
C10 C9 H9 120.1
C8 C9 H9 120.1
C11 C10 C9 119.8(3)
C11 C10 H10 120.1
C9 C10 H10 120.1
C10 C11 C12 120.3(3)
C10 C11 H11 119.9
C12 C11 H11 119.9
C11 C12 C7 120.7(2)
C11 C12 H12 119.7
C7 C12 H12 119.7
C14 C13 C22 113.0(2)
C14 C13 P1 124.09(17)
C22 C13 P1 104.61(15)
C14 C13 H13 104.4
C22 C13 H13 104.4
P1 C13 H13 104.4
C15 C14 C19 119.0(2)
C15 C14 C13 124.0(2)
C19 C14 C13 116.9(2)
C16 C15 C14 120.8(2)
C16 C15 H15 119.6
C14 C15 H15 119.6
C17 C16 C15 120.4(3)
C17 C16 H16 119.8
C15 C16 H16 119.8
C16 C17 C18 119.7(3)
C16 C17 H17 120.1
C18 C17 H17 120.1
C17 C18 C19 120.9(3)
C17 C18 H18 119.6
C19 C18 H18 119.6
C18 C19 C14 119.3(2)
C18 C19 C20 121.3(2)
C14 C19 C20 119.3(2)
C21 C20 C19 122.3(2)
C21 C20 H20 118.9
C19 C20 H20 118.9
C20 C21 C22 118.5(2)
C20 C21 H21 120.7
C22 C21 H21 120.7
C21 C22 C13 111.80(19)
C21 C22 C23 121.2(2)
C13 C22 C23 106.58(19)
C21 C22 H22 105.3
C13 C22 H22 105.3
C23 C22 H22 105.3
N1 C23 C1 113.0(2)
N1 C23 C22 102.59(19)
C1 C23 C22 114.9(2)
N1 C23 H23 108.7
C1 C23 H23 108.7
C22 C23 H23 108.7
N1 C24 H24A 109.5
N1 C24 H24B 109.5
H24A C24 H24B 109.5
N1 C24 H24C 109.5
H24A C24 H24C 109.5
H24B C24 H24C 109.5
N2 C25 H25A 109.5
N2 C25 H25B 109.5
H25A C25 H25B 109.5
N2 C25 H25C 109.5
H25A C25 H25C 109.5
H25B C25 H25C 109.5
N2 C26 C7 114.82(19)
N2 C26 H26A 108.6
C7 C26 H26A 108.6
N2 C26 H26B 108.6
C7 C26 H26B 108.6
H26A C26 H26B 107.5

loop_
_geom_bond_atom_site_label_1
_geom_bond_atom_site_label_2
_geom_bond_distance
P1 O1 1.4845(16)
P1 N2 1.644(2)
P1 N1 1.6463(19)
P1 C13 1.816(2)
N1 C24 1.450(3)
N1 C23 1.469(3)
N2 C25 1.468(3)
N2 C26 1.473(3)
C1 C6 1.387(3)
C1 C2 1.395(3)
C1 C23 1.521(3)
C2 C3 1.389(3)
C2 H2 0.9500
C3 C4 1.380(3)
C3 H3 0.9500
C4 C5 1.383(3)
C4 H4 0.9500
C5 C6 1.378(3)
C5 H5 0.9500
C6 H6 0.9500
C7 C8 1.382(3)
C7 C12 1.392(3)
C7 C26 1.509(3)
C8 C9 1.389(3)
C8 H8 0.9500
C9 C10 1.383(3)
C9 H9 0.9500
C10 C11 1.379(3)
C10 H10 0.9500
C11 C12 1.381(3)
C11 H11 0.9500
C12 H12 0.9500
C13 C14 1.501(3)
C13 C22 1.511(3)
C13 H13 1.0000
C14 C15 1.395(3)
C14 C19 1.408(3)
C15 C16 1.378(3)
C15 H15 0.9500
C16 C17 1.378(3)
C16 H16 0.9500
C17 C18 1.386(3)
C17 H17 0.9500
C18 C19 1.389(3)
C18 H18 0.9500
C19 C20 1.466(3)
C20 C21 1.331(3)
C20 H20 0.9500
C21 C22 1.488(3)
C21 H21 0.9500
C22 C23 1.541(3)
C22 H22 1.0000
C23 H23 1.0000
C24 H24A 0.9800
C24 H24B 0.9800
C24 H24C 0.9800
C25 H25A 0.9800
C25 H25B 0.9800
C25 H25C 0.9800
C26 H26A 0.9900
C26 H26B 0.9900

loop_
_geom_torsion_atom_site_label_1
_geom_torsion_atom_site_label_2
_geom_torsion_atom_site_label_3
_geom_torsion_atom_site_label_4
_geom_torsion
O1 P1 N1 C24 56.3(2)
N2 P1 N1 C24 -65.8(2)
C13 P1 N1 C24 175.7(2)
O1 P1 N1 C23 -113.81(17)
N2 P1 N1 C23 124.04(17)
C13 P1 N1 C23 5.50(19)
O1 P1 N2 C25 -170.38(18)
N1 P1 N2 C25 -41.7(2)
C13 P1 N2 C25 59.8(2)
O1 P1 N2 C26 31.1(2)
N1 P1 N2 C26 159.80(18)
C13 P1 N2 C26 -98.75(19)
C6 C1 C2 C3 -0.9(4)
C23 C1 C2 C3 179.0(2)
C1 C2 C3 C4 0.6(4)
C2 C3 C4 C5 -0.5(4)
C3 C4 C5 C6 0.7(4)
C4 C5 C6 C1 -1.1(4)
C2 C1 C6 C5 1.1(4)
C23 C1 C6 C5 -178.7(2)
C12 C7 C8 C9 0.8(4)
C26 C7 C8 C9 178.3(2)
C7 C8 C9 C10 -0.2(4)
C8 C9 C10 C11 -1.4(4)
C9 C10 C11 C12 2.3(4)
C10 C11 C12 C7 -1.6(4)
C8 C7 C12 C11 0.0(4)
C26 C7 C12 C11 -177.5(2)
O1 P1 C13 C14 -84.9(2)
N2 P1 C13 C14 42.3(2)
N1 P1 C13 C14 151.4(2)
O1 P1 C13 C22 143.51(15)
N2 P1 C13 C22 -89.26(18)
N1 P1 C13 C22 19.90(17)
C22 C13 C14 C15 152.6(2)
P1 C13 C14 C15 24.4(3)
C22 C13 C14 C19 -32.1(3)
P1 C13 C14 C19 -160.27(18)
C19 C14 C15 C16 1.0(4)
C13 C14 C15 C16 176.2(2)
C14 C15 C16 C17 0.4(4)
C15 C16 C17 C18 -1.4(4)
C16 C17 C18 C19 0.9(4)
C17 C18 C19 C14 0.6(4)
C17 C18 C19 C20 -176.5(2)
C15 C14 C19 C18 -1.5(4)
C13 C14 C19 C18 -177.1(2)
C15 C14 C19 C20 175.6(2)
C13 C14 C19 C20 0.0(3)
C18 C19 C20 C21 -166.8(2)
C14 C19 C20 C21 16.1(4)
C19 C20 C21 C22 3.0(4)
C20 C21 C22 C13 -35.3(3)
C20 C21 C22 C23 -162.3(2)
C14 C13 C22 C21 49.1(3)
P1 C13 C22 C21 -173.22(18)
C14 C13 C22 C23 -176.36(19)
P1 C13 C22 C23 -38.7(2)
C24 N1 C23 C1 -74.8(3)
P1 N1 C23 C1 96.0(2)
C24 N1 C23 C22 160.9(2)
P1 N1 C23 C22 -28.3(2)
C6 C1 C23 N1 -28.1(3)
C2 C1 C23 N1 152.0(2)
C6 C1 C23 C22 89.1(3)
C2 C1 C23 C22 -90.8(3)
C21 C22 C23 N1 171.1(2)
C13 C22 C23 N1 41.8(2)
C21 C22 C23 C1 48.1(3)
C13 C22 C23 C1 -81.2(2)
C25 N2 C26 C7 70.7(3)
P1 N2 C26 C7 -128.9(2)
C8 C7 C26 N2 36.4(4)
C12 C7 C26 N2 -146.2(2)
